data_1558541
loop_
_publ_author_name
'Hooper, Thomas'
'Brown, Ryan'
'Rekhroukh, Feriel'
'Gar\,con, Mart\'i'
'White, Andrew J. P.'
'Costa, Paulo J.'
'Crimmin, Mark Richard'

_publ_section_title
;
 Catalyst Control of Selectivity in the C--O Bond Alumination of Biomass
 Derived Furans
;
_journal_name_full 'Chemical Science'
_journal_paper_doi 10.1039/D0SC01918F
_journal_year 2020
_chemical_formula_moiety 'C33 H47 Al N2 O'
_chemical_formula_sum 'C33 H47 Al N2 O'
_chemical_formula_weight 514.70
_chemical_properties_physical Air-sensitive,Moisture-sensitive
_space_group_crystal_system monoclinic
_space_group_IT_number 14
_space_group_name_Hall '-P 2ybc'
_space_group_name_H-M_alt 'P 1 21/c 1'
_atom_sites_solution_hydrogens geom
_atom_sites_solution_primary dual
_audit_creation_date 2019-05-21
_audit_creation_method
;
Olex2 1.2
(compiled 2018.05.29 svn.r3508 for OlexSys, GUI svn.r5506)
;
_audit_update_record
;
2019-12-19 deposited with the CCDC.	2020-07-06 downloaded from the CCDC.
;
_cell_angle_alpha 90
_cell_angle_beta 97.098(3)
_cell_angle_gamma 90
_cell_formula_units_Z 4
_cell_length_a 10.8627(3)
_cell_length_b 12.5842(4)
_cell_length_c 22.6057(7)
_cell_measurement_reflns_used 2916
_cell_measurement_temperature 173.00(10)
_cell_measurement_theta_max 27.1620
_cell_measurement_theta_min 2.7240
_cell_volume 3066.48(16)
_computing_cell_refinement 'CrysAlisPro 1.171.38.43 (Rigaku OD, 2015)'
_computing_data_collection 'CrysAlisPro 1.171.38.43 (Rigaku OD, 2015)'
_computing_data_reduction 'CrysAlisPro 1.171.38.43 (Rigaku OD, 2015)'
_computing_molecular_graphics 'Olex2 (Dolomanov et al., 2009)'
_computing_publication_material 'Olex2 (Dolomanov et al., 2009)'
_computing_structure_refinement 'ShelXL (Sheldrick, 2015)'
_computing_structure_solution 'ShelXT (Sheldrick, 2015)'
_diffrn_ambient_environment N~2~
_diffrn_ambient_temperature 173.00(10)
_diffrn_detector 'CCD plate'
_diffrn_detector_area_resol_mean 16.0382
_diffrn_detector_type Eos
_diffrn_measured_fraction_theta_full 0.988
_diffrn_measured_fraction_theta_max 0.803
_diffrn_measurement_details
;
List of Runs (angles in degrees, time in seconds):

  # Type    Start    End  Width  t~exp~   \w     \q     \k     \f   Frames
#--------------------------------------------------------------------------
  1  \w     -1.00  80.00   1.00   16.07    --   14.27  57.00-150.00   81
  2  \w      0.00  79.00   1.00   16.07    --   14.27  57.00 -60.00   79
;
_diffrn_measurement_device 'four-circle diffractometer'
_diffrn_measurement_device_type 'Xcalibur, Eos'
_diffrn_measurement_method '\w scans'
_diffrn_orient_matrix_type 'CrysAlisPro convention (1999,Acta A55,543-557)'
_diffrn_orient_matrix_UB_11 0.0598829000
_diffrn_orient_matrix_UB_12 0.0027241000
_diffrn_orient_matrix_UB_13 0.0164662000
_diffrn_orient_matrix_UB_21 -0.0265962000
_diffrn_orient_matrix_UB_22 -0.0067698000
_diffrn_orient_matrix_UB_23 0.0268764000
_diffrn_orient_matrix_UB_31 0.0061354000
_diffrn_orient_matrix_UB_32 -0.0558871000
_diffrn_orient_matrix_UB_33 -0.0024524000
_diffrn_radiation_monochromator graphite
_diffrn_radiation_probe x-ray
_diffrn_radiation_type MoK\a
_diffrn_radiation_wavelength 0.71073
_diffrn_reflns_av_R_equivalents 0.0307
_diffrn_reflns_av_unetI/netI 0.0559
_diffrn_reflns_Laue_measured_fraction_full 0.988
_diffrn_reflns_Laue_measured_fraction_max 0.803
_diffrn_reflns_limit_h_max 14
_diffrn_reflns_limit_h_min -12
_diffrn_reflns_limit_k_max 16
_diffrn_reflns_limit_k_min -8
_diffrn_reflns_limit_l_max 30
_diffrn_reflns_limit_l_min -17
_diffrn_reflns_number 10403
_diffrn_reflns_point_group_measured_fraction_full 0.988
_diffrn_reflns_point_group_measured_fraction_max 0.803
_diffrn_reflns_theta_full 25.242
_diffrn_reflns_theta_max 28.263
_diffrn_reflns_theta_min 2.432
_diffrn_source 'fine-focus sealed X-ray tube'
_diffrn_source_type 'Enhance (Mo) X-ray Source'
_exptl_absorpt_coefficient_mu 0.093
_exptl_absorpt_correction_T_max 0.987
_exptl_absorpt_correction_T_min 0.974
_exptl_absorpt_correction_type analytical
_exptl_absorpt_process_details
;
CrysAlisPro 1.171.38.43 (Rigaku Oxford Diffraction, 2015)
Analytical numeric absorption correction using a multifaceted crystal
			model based on expressions derived by R.C. Clark & J.S. Reid.
(Clark, R. C. & Reid, J. S. (1995). Acta Cryst. A51, 887-897)
Empirical absorption correction using spherical harmonics,
 implemented in SCALE3 ABSPACK scaling algorithm.
;
_exptl_crystal_colour colourless
_exptl_crystal_colour_primary colourless
_exptl_crystal_density_diffrn 1.115
_exptl_crystal_description block
_exptl_crystal_F_000 1120
_exptl_crystal_recrystallization_method 'Re-crystallisation from solvent: heptane'
_exptl_crystal_size_max 0.399
_exptl_crystal_size_mid 0.245
_exptl_crystal_size_min 0.192
_refine_diff_density_max 0.294
_refine_diff_density_min -0.347
_refine_diff_density_rms 0.061
_refine_ls_extinction_method none
_refine_ls_goodness_of_fit_ref 1.029
_refine_ls_hydrogen_treatment constr
_refine_ls_matrix_type full
_refine_ls_number_parameters 390
_refine_ls_number_reflns 6108
_refine_ls_number_restraints 12
_refine_ls_restrained_S_all 1.030
_refine_ls_R_factor_all 0.0754
_refine_ls_R_factor_gt 0.0509
_refine_ls_shift/su_max 0.000
_refine_ls_shift/su_mean 0.000
_refine_ls_structure_factor_coef Fsqd
_refine_ls_weighting_details 'w=1/[\s^2^(Fo^2^)+(0.0522P)^2^+0.9609P] where P=(Fo^2^+2Fc^2^)/3'
_refine_ls_weighting_scheme calc
_refine_ls_wR_factor_gt 0.1135
_refine_ls_wR_factor_ref 0.1259
_reflns_Friedel_coverage 0.000
_reflns_number_gt 4571
_reflns_number_total 6108
_reflns_threshold_expression 'I > 2\s(I)'
_cod_data_source_file d0sc01918f3.cif
_cod_data_source_block 5e
_cod_database_code 1558541
_shelx_shelxl_version_number 2018/3
_chemical_oxdiff_formula 'C33 H47 Al N2 O'
_chemical_oxdiff_usercomment TH342
_shelx_space_group_comment
;
The symmetry employed for this shelxl refinement is uniquely defined
by the following loop, which should always be used as a source of
symmetry information in preference to the above space-group names.
They are only intended as comments.
;
_reflns_odcompleteness_completeness 98.68
_reflns_odcompleteness_iscentric 1
_reflns_odcompleteness_theta 24.97
_olex2_refinement_description
;
1. Fixed Uiso
 At 1.2 times of:
  All C(H) groups, All C(H,H) groups
 At 1.5 times of:
  All C(H,H,H) groups
2. Restrained distances
 Al1-O30
 1.74 with sigma of 0.02
 Al1-O30A
 1.74 with sigma of 0.02
 Al1-C34
 1.96 with sigma of 0.02
 Al1-C34A
 1.96 with sigma of 0.02
 O30A-C31A
 0.01 with sigma of 1.43
 C31A-C32A
 0.01 with sigma of 1.34
 C32A-C33A
 0.01 with sigma of 1.54
 C33A-C34A
 0.01 with sigma of 1.54
 O30-C31
 0.01 with sigma of 1.43
 C31-C32
 0.01 with sigma of 1.34
 C32-C33
 0.01 with sigma of 1.54
 C33-C34
 0.01 with sigma of 1.54
3. Others
 Sof(O30A)=Sof(C31A)=Sof(H31C)=Sof(H31D)=Sof(C32A)=Sof(H32C)=Sof(H32D)=
 Sof(C33A)=Sof(H33A)=Sof(C34A)=Sof(H34A)=1-FVAR(1)
 Sof(O30)=Sof(C31)=Sof(H31A)=Sof(H31B)=Sof(C32)=Sof(H32A)=Sof(H32B)=Sof(C33)=
 Sof(H33)=Sof(C34)=Sof(H34)=FVAR(1)
4.a Ternary CH refined with riding coordinates:
 C12(H12), C15(H15), C24(H24), C27(H27)
4.b Secondary CH2 refined with riding coordinates:
 C31(H31A,H31B), C32(H32A,H32B), C31A(H31C,H31D), C32A(H32C,H32D)
4.c Aromatic/amide H refined with riding coordinates:
 C2(H2), C8(H8), C9(H9), C10(H10), C20(H20), C21(H21), C22(H22), C33(H33),
 C34(H34), C33A(H33A), C34A(H34A)
4.d Idealised Me refined as rotating group:
 C4(H4A,H4B,H4C), C5(H5A,H5B,H5C), C13(H13A,H13B,H13C), C14(H14A,H14B,H14C),
 C16(H16A,H16B,H16C), C17(H17A,H17B,H17C), C25(H25A,H25B,H25C), C26(H26A,H26B,
 H26C), C28(H28A,H28B,H28C), C29(H29A,H29B,H29C)
;
_olex2_submission_special_instructions 'No special instructions were received'
_oxdiff_exptl_absorpt_empirical_details
;
Empirical correction (ABSPACK) includes:
- Absorption correction using spherical harmonics
- Frame scaling
;
_oxdiff_exptl_absorpt_empirical_full_max 1.160
_oxdiff_exptl_absorpt_empirical_full_min 0.907

loop_
_space_group_symop_operation_xyz
'x, y, z'
'-x, y+1/2, -z+1/2'
'-x, -y, -z'
'x, -y-1/2, z-1/2'

loop_
_atom_site_label
_atom_site_type_symbol
_atom_site_fract_x
_atom_site_fract_y
_atom_site_fract_z
_atom_site_U_iso_or_equiv
_atom_site_adp_type
_atom_site_occupancy
_atom_site_site_symmetry_order
_atom_site_calc_flag
_atom_site_refinement_flags_posn
_atom_site_refinement_flags_adp
_atom_site_refinement_flags_occupancy
_atom_site_disorder_assembly
_atom_site_disorder_group
Al1 Al 0.68825(5) 0.31597(4) 0.37862(2) 0.02385(15) Uani 1 1 d D . . . .
N1 N 0.69719(13) 0.28808(11) 0.29644(6) 0.0234(3) Uani 1 1 d . . . . .
N3 N 0.80285(13) 0.20957(12) 0.40904(6) 0.0254(3) Uani 1 1 d . . . . .
C1 C 0.73452(15) 0.19431(14) 0.27732(8) 0.0250(4) Uani 1 1 d . . . . .
C2 C 0.78981(16) 0.11629(14) 0.31596(8) 0.0270(4) Uani 1 1 d . . . . .
H2 H 0.802354 0.049100 0.298504 0.032 Uiso 1 1 calc R . . . .
C3 C 0.82877(16) 0.12487(14) 0.37688(8) 0.0269(4) Uani 1 1 d . . . . .
C4 C 0.71972(19) 0.16854(16) 0.21166(8) 0.0355(5) Uani 1 1 d . . . . .
H4A H 0.638642 0.135342 0.200269 0.053 Uiso 1 1 calc GR . . . .
H4B H 0.785460 0.119461 0.203313 0.053 Uiso 1 1 calc GR . . . .
H4C H 0.725424 0.234076 0.188740 0.053 Uiso 1 1 calc GR . . . .
C5 C 0.9045(2) 0.03399(16) 0.40581(9) 0.0420(5) Uani 1 1 d . . . . .
H5A H 0.939884 0.054558 0.446160 0.063 Uiso 1 1 calc GR . . . .
H5B H 0.971554 0.016760 0.382155 0.063 Uiso 1 1 calc GR . . . .
H5C H 0.851082 -0.028337 0.407886 0.063 Uiso 1 1 calc GR . . . .
C6 C 0.65627(16) 0.37124(14) 0.25409(7) 0.0240(4) Uani 1 1 d . . . . .
C7 C 0.74212(17) 0.45100(15) 0.24381(8) 0.0279(4) Uani 1 1 d . . . . .
C8 C 0.70188(19) 0.53241(16) 0.20402(8) 0.0353(5) Uani 1 1 d . . . . .
H8 H 0.758879 0.585924 0.195573 0.042 Uiso 1 1 calc R . . . .
C9 C 0.58106(19) 0.53675(16) 0.17672(9) 0.0366(5) Uani 1 1 d . . . . .
H9 H 0.555330 0.593218 0.150143 0.044 Uiso 1 1 calc R . . . .
C10 C 0.49791(18) 0.45896(15) 0.18813(8) 0.0324(4) Uani 1 1 d . . . . .
H10 H 0.414741 0.463109 0.169480 0.039 Uiso 1 1 calc R . . . .
C11 C 0.53285(16) 0.37407(15) 0.22645(8) 0.0274(4) Uani 1 1 d . . . . .
C12 C 0.87450(17) 0.44972(16) 0.27481(8) 0.0327(4) Uani 1 1 d . . . . .
H12 H 0.872524 0.415141 0.314505 0.039 Uiso 1 1 calc R . . . .
C13 C 0.96034(19) 0.3835(2) 0.24097(11) 0.0519(6) Uani 1 1 d . . . . .
H13A H 0.928821 0.310548 0.236709 0.078 Uiso 1 1 calc GR . . . .
H13B H 1.043852 0.382897 0.263055 0.078 Uiso 1 1 calc GR . . . .
H13C H 0.963501 0.414387 0.201395 0.078 Uiso 1 1 calc GR . . . .
C14 C 0.9287(2) 0.5604(2) 0.28640(12) 0.0571(7) Uani 1 1 d . . . . .
H14A H 0.939514 0.594343 0.248363 0.086 Uiso 1 1 calc GR . . . .
H14B H 1.009292 0.554979 0.311024 0.086 Uiso 1 1 calc GR . . . .
H14C H 0.872211 0.603168 0.307276 0.086 Uiso 1 1 calc GR . . . .
C15 C 0.43761(16) 0.28923(16) 0.23552(9) 0.0318(4) Uani 1 1 d . . . . .
H15 H 0.479204 0.233595 0.262572 0.038 Uiso 1 1 calc R . . . .
C16 C 0.32945(19) 0.33469(18) 0.26476(10) 0.0424(5) Uani 1 1 d . . . . .
H16A H 0.360982 0.366352 0.303276 0.064 Uiso 1 1 calc GR . . . .
H16B H 0.270983 0.277615 0.270918 0.064 Uiso 1 1 calc GR . . . .
H16C H 0.287027 0.389249 0.238838 0.064 Uiso 1 1 calc GR . . . .
C17 C 0.3873(2) 0.2357(2) 0.17631(10) 0.0502(6) Uani 1 1 d . . . . .
H17A H 0.337241 0.286843 0.150969 0.075 Uiso 1 1 calc GR . . . .
H17B H 0.335675 0.174719 0.184270 0.075 Uiso 1 1 calc GR . . . .
H17C H 0.456740 0.211477 0.155958 0.075 Uiso 1 1 calc GR . . . .
C18 C 0.86592(17) 0.22149(15) 0.46915(8) 0.0287(4) Uani 1 1 d . . . . .
C19 C 0.80934(19) 0.18529(15) 0.51794(8) 0.0349(5) Uani 1 1 d . . . . .
C20 C 0.8752(2) 0.19763(17) 0.57456(9) 0.0438(5) Uani 1 1 d . . . . .
H20 H 0.839374 0.173176 0.608322 0.053 Uiso 1 1 calc R . . . .
C21 C 0.9905(2) 0.24415(18) 0.58285(10) 0.0482(6) Uani 1 1 d . . . . .
H21 H 1.033808 0.250586 0.621851 0.058 Uiso 1 1 calc R . . . .
C22 C 1.0432(2) 0.28142(18) 0.53452(10) 0.0459(6) Uani 1 1 d . . . . .
H22 H 1.122323 0.314591 0.540689 0.055 Uiso 1 1 calc R . . . .
C23 C 0.98264(18) 0.27139(16) 0.47666(9) 0.0357(5) Uani 1 1 d . . . . .
C24 C 0.6830(2) 0.13218(18) 0.51155(9) 0.0429(5) Uani 1 1 d . . . . .
H24 H 0.645107 0.138957 0.469102 0.051 Uiso 1 1 calc R . . . .
C25 C 0.6938(2) 0.0135(2) 0.52714(12) 0.0642(7) Uani 1 1 d . . . . .
H25A H 0.744050 -0.022072 0.499908 0.096 Uiso 1 1 calc GR . . . .
H25B H 0.610886 -0.018295 0.523229 0.096 Uiso 1 1 calc GR . . . .
H25C H 0.733464 0.005249 0.568235 0.096 Uiso 1 1 calc GR . . . .
C26 C 0.5965(2) 0.1853(2) 0.55108(12) 0.0619(7) Uani 1 1 d . . . . .
H26A H 0.625271 0.169865 0.593006 0.093 Uiso 1 1 calc GR . . . .
H26B H 0.512161 0.157876 0.540924 0.093 Uiso 1 1 calc GR . . . .
H26C H 0.596770 0.262347 0.544660 0.093 Uiso 1 1 calc GR . . . .
C27 C 1.0440(2) 0.31200(18) 0.42432(10) 0.0457(6) Uani 1 1 d . . . . .
H27 H 0.980652 0.309857 0.388262 0.055 Uiso 1 1 calc R . . . .
C28 C 1.0889(3) 0.4257(2) 0.43239(12) 0.0672(8) Uani 1 1 d . . . . .
H28A H 1.019191 0.471776 0.439003 0.101 Uiso 1 1 calc GR . . . .
H28B H 1.123639 0.448940 0.396528 0.101 Uiso 1 1 calc GR . . . .
H28C H 1.153021 0.429914 0.466852 0.101 Uiso 1 1 calc GR . . . .
C29 C 1.1523(3) 0.2414(3) 0.41190(16) 0.0908(11) Uani 1 1 d . . . . .
H29A H 1.216122 0.241977 0.446577 0.136 Uiso 1 1 calc GR . . . .
H29B H 1.187624 0.268402 0.376983 0.136 Uiso 1 1 calc GR . . . .
H29C H 1.122722 0.168557 0.404185 0.136 Uiso 1 1 calc GR . . . .
O30 O 0.5417(8) 0.2964(7) 0.3911(4) 0.0370(18) Uani 0.565(9) 1 d D . P A 1
C31 C 0.4813(13) 0.3652(10) 0.4263(6) 0.044(2) Uani 0.565(9) 1 d D . P A 1
H31A H 0.509747 0.349991 0.468710 0.053 Uiso 0.565(9) 1 calc R . P A 1
H31B H 0.391144 0.350590 0.419273 0.053 Uiso 0.565(9) 1 calc R . P A 1
C32 C 0.5024(16) 0.4825(11) 0.4146(8) 0.046(3) Uani 0.565(9) 1 d D . P A 1
H32A H 0.466697 0.499066 0.373201 0.055 Uiso 0.565(9) 1 calc R . P A 1
H32B H 0.456736 0.524908 0.441627 0.055 Uiso 0.565(9) 1 calc R . P A 1
C33 C 0.6343(11) 0.5160(13) 0.4229(6) 0.035(2) Uani 0.565(9) 1 d D . P A 1
H33 H 0.652499 0.584661 0.439106 0.042 Uiso 0.565(9) 1 calc R . P A 1
C34 C 0.7284(12) 0.4583(8) 0.4095(5) 0.0274(17) Uani 0.565(9) 1 d D . P A 1
H34 H 0.811061 0.484519 0.414620 0.033 Uiso 0.565(9) 1 calc R . P A 1
O30A O 0.7359(11) 0.4396(8) 0.3959(5) 0.036(2) Uani 0.435(9) 1 d D . P A 2
C31A C 0.6698(16) 0.5069(17) 0.4318(9) 0.040(3) Uani 0.435(9) 1 d D . P A 2
H31C H 0.701659 0.580381 0.430171 0.048 Uiso 0.435(9) 1 calc R . P A 2
H31D H 0.684554 0.482707 0.473795 0.048 Uiso 0.435(9) 1 calc R . P A 2
C32A C 0.529(2) 0.507(2) 0.4110(12) 0.050(4) Uani 0.435(9) 1 d D . P A 2
H32C H 0.489199 0.560568 0.434083 0.060 Uiso 0.435(9) 1 calc R . P A 2
H32D H 0.515523 0.527556 0.368534 0.060 Uiso 0.435(9) 1 calc R . P A 2
C33A C 0.4672(16) 0.3996(11) 0.4181(7) 0.034(3) Uani 0.435(9) 1 d D . P A 2
H33A H 0.388351 0.398032 0.432190 0.041 Uiso 0.435(9) 1 calc R . P A 2
C34A C 0.5219(12) 0.3041(12) 0.4046(6) 0.026(2) Uani 0.435(9) 1 d D . P A 2
H34A H 0.481925 0.237561 0.407750 0.032 Uiso 0.435(9) 1 calc R . P A 2

loop_
_atom_site_aniso_label
_atom_site_aniso_U_11
_atom_site_aniso_U_22
_atom_site_aniso_U_33
_atom_site_aniso_U_23
_atom_site_aniso_U_13
_atom_site_aniso_U_12
Al1 0.0253(3) 0.0250(3) 0.0218(3) -0.0033(2) 0.0050(2) 0.0025(2)
N1 0.0229(7) 0.0247(8) 0.0226(7) -0.0028(6) 0.0033(6) 0.0017(6)
N3 0.0279(8) 0.0265(8) 0.0221(8) -0.0022(6) 0.0046(6) 0.0032(6)
C1 0.0208(8) 0.0289(10) 0.0259(9) -0.0072(8) 0.0052(7) -0.0027(8)
C2 0.0293(9) 0.0227(9) 0.0294(10) -0.0065(8) 0.0056(8) 0.0014(8)
C3 0.0258(9) 0.0261(9) 0.0301(10) -0.0007(8) 0.0084(8) 0.0022(8)
C4 0.0409(11) 0.0391(11) 0.0263(10) -0.0090(9) 0.0030(9) 0.0068(9)
C5 0.0553(13) 0.0345(11) 0.0357(11) -0.0002(9) 0.0037(10) 0.0152(10)
C6 0.0279(9) 0.0272(9) 0.0180(8) -0.0029(7) 0.0066(7) 0.0019(8)
C7 0.0302(10) 0.0321(10) 0.0226(9) -0.0045(8) 0.0083(8) -0.0002(8)
C8 0.0447(12) 0.0322(11) 0.0310(10) 0.0006(9) 0.0123(9) -0.0056(9)
C9 0.0464(12) 0.0340(11) 0.0298(10) 0.0043(9) 0.0062(9) 0.0051(10)
C10 0.0312(10) 0.0363(11) 0.0297(10) 0.0001(9) 0.0038(8) 0.0066(9)
C11 0.0288(9) 0.0303(10) 0.0240(9) -0.0039(8) 0.0068(8) 0.0021(8)
C12 0.0298(10) 0.0402(11) 0.0291(10) -0.0002(9) 0.0077(8) -0.0060(9)
C13 0.0331(11) 0.0624(16) 0.0610(15) -0.0107(13) 0.0095(11) 0.0013(11)
C14 0.0405(13) 0.0522(15) 0.0758(18) -0.0141(13) -0.0036(12) -0.0109(11)
C15 0.0254(9) 0.0347(11) 0.0352(11) 0.0016(9) 0.0029(8) 0.0006(8)
C16 0.0340(11) 0.0462(13) 0.0490(13) 0.0030(10) 0.0133(10) 0.0033(10)
C17 0.0429(12) 0.0601(15) 0.0477(13) -0.0144(12) 0.0056(11) -0.0154(11)
C18 0.0343(10) 0.0274(9) 0.0233(9) -0.0024(8) 0.0000(8) 0.0080(8)
C19 0.0439(11) 0.0347(11) 0.0261(10) -0.0003(9) 0.0044(9) 0.0070(9)
C20 0.0605(14) 0.0458(13) 0.0248(10) -0.0011(9) 0.0034(10) 0.0075(11)
C21 0.0646(15) 0.0462(13) 0.0291(11) -0.0080(10) -0.0127(11) 0.0022(12)
C22 0.0490(13) 0.0422(12) 0.0421(13) -0.0025(10) -0.0117(11) -0.0046(11)
C23 0.0376(11) 0.0343(11) 0.0335(11) -0.0018(9) -0.0018(9) 0.0027(9)
C24 0.0457(12) 0.0566(14) 0.0274(10) 0.0049(10) 0.0085(10) 0.0001(11)
C25 0.0693(17) 0.0552(16) 0.0704(18) -0.0034(14) 0.0174(15) -0.0111(14)
C26 0.0636(16) 0.0689(18) 0.0585(16) 0.0086(13) 0.0288(14) 0.0050(14)
C27 0.0384(12) 0.0575(14) 0.0400(12) 0.0030(11) -0.0003(10) -0.0123(11)
C28 0.0761(18) 0.0559(16) 0.0708(18) 0.0130(14) 0.0135(15) -0.0110(14)
C29 0.092(2) 0.071(2) 0.123(3) 0.0012(19) 0.067(2) -0.0051(18)
O30 0.035(3) 0.041(2) 0.037(4) -0.004(2) 0.011(2) 0.0011(18)
C31 0.033(4) 0.054(7) 0.047(4) -0.002(5) 0.013(3) 0.010(4)
C32 0.043(7) 0.045(9) 0.051(4) -0.006(5) 0.012(4) 0.020(5)
C33 0.046(7) 0.028(3) 0.030(4) -0.011(3) -0.002(4) 0.009(5)
C34 0.028(3) 0.024(3) 0.032(5) -0.006(3) 0.009(3) 0.004(3)
O30A 0.035(3) 0.036(4) 0.039(5) -0.005(3) 0.016(3) 0.001(3)
C31A 0.040(8) 0.036(7) 0.040(6) -0.011(5) -0.007(5) -0.012(6)
C32A 0.049(10) 0.031(7) 0.071(6) -0.006(5) 0.013(6) 0.007(5)
C33A 0.024(4) 0.042(7) 0.039(5) -0.012(5) 0.011(4) 0.010(5)
C34A 0.024(4) 0.028(5) 0.028(5) 0.001(4) 0.007(4) -0.008(4)

loop_
_atom_type_symbol
_atom_type_description
_atom_type_scat_dispersion_real
_atom_type_scat_dispersion_imag
_atom_type_scat_source
C C 0.0033 0.0016 'International Tables Vol C Tables 4.2.6.8 and 6.1.1.4'
H H 0.0000 0.0000 'International Tables Vol C Tables 4.2.6.8 and 6.1.1.4'
N N 0.0061 0.0033 'International Tables Vol C Tables 4.2.6.8 and 6.1.1.4'
O O 0.0106 0.0060 'International Tables Vol C Tables 4.2.6.8 and 6.1.1.4'
Al Al 0.0645 0.0514 'International Tables Vol C Tables 4.2.6.8 and 6.1.1.4'

loop_
_exptl_crystal_face_index_h
_exptl_crystal_face_index_k
_exptl_crystal_face_index_l
_exptl_crystal_face_perp_dist
1 0 -5 0.1803
-4 -5 -2 0.0640
1 -1 0 0.1127
-1 1 0 0.1324
4 -15 -17 0.1290
9 13 -11 0.0965
0 -1 -5 0.1721
-1 5 -4 0.1313
1 -3 5 0.1767
5 2 1 0.0836
3 5 1 0.1249
-2 5 1 0.1340
-1 1 5 0.1674
-1 -1 5 0.1738

loop_
_geom_angle_atom_site_label_1
_geom_angle_atom_site_label_2
_geom_angle_atom_site_label_3
_geom_angle
_geom_angle_site_symmetry_1
_geom_angle_site_symmetry_3
_geom_angle_publ_flag
N1 Al1 C34 118.8(4) . . ?
N1 Al1 C34A 115.8(4) . . ?
N3 Al1 N1 96.50(6) . . ?
N3 Al1 C34 114.2(4) . . ?
N3 Al1 C34A 115.0(5) . . ?
O30 Al1 N1 107.6(3) . . ?
O30 Al1 N3 115.5(3) . . ?
O30 Al1 C34 104.5(5) . . ?
O30A Al1 N1 110.4(4) . . ?
O30A Al1 N3 113.7(5) . . ?
O30A Al1 C34A 105.6(6) . . ?
C1 N1 Al1 122.14(12) . . ?
C1 N1 C6 120.26(14) . . ?
C6 N1 Al1 117.54(11) . . ?
C3 N3 Al1 122.48(12) . . ?
C3 N3 C18 118.92(15) . . ?
C18 N3 Al1 118.60(11) . . ?
N1 C1 C2 122.78(16) . . ?
N1 C1 C4 120.54(16) . . ?
C2 C1 C4 116.67(16) . . ?
C1 C2 H2 116.0 . . ?
C3 C2 C1 128.08(16) . . ?
C3 C2 H2 116.0 . . ?
N3 C3 C2 122.63(16) . . ?
N3 C3 C5 120.50(17) . . ?
C2 C3 C5 116.86(16) . . ?
C1 C4 H4A 109.5 . . ?
C1 C4 H4B 109.5 . . ?
C1 C4 H4C 109.5 . . ?
H4A C4 H4B 109.5 . . ?
H4A C4 H4C 109.5 . . ?
H4B C4 H4C 109.5 . . ?
C3 C5 H5A 109.5 . . ?
C3 C5 H5B 109.5 . . ?
C3 C5 H5C 109.5 . . ?
H5A C5 H5B 109.5 . . ?
H5A C5 H5C 109.5 . . ?
H5B C5 H5C 109.5 . . ?
C7 C6 N1 117.89(15) . . ?
C11 C6 N1 120.57(15) . . ?
C11 C6 C7 121.49(16) . . ?
C6 C7 C12 121.62(17) . . ?
C8 C7 C6 117.89(17) . . ?
C8 C7 C12 120.49(17) . . ?
C7 C8 H8 119.3 . . ?
C9 C8 C7 121.41(18) . . ?
C9 C8 H8 119.3 . . ?
C8 C9 H9 120.1 . . ?
C10 C9 C8 119.82(19) . . ?
C10 C9 H9 120.1 . . ?
C9 C10 H10 119.2 . . ?
C9 C10 C11 121.66(18) . . ?
C11 C10 H10 119.2 . . ?
C6 C11 C15 123.35(16) . . ?
C10 C11 C6 117.71(17) . . ?
C10 C11 C15 118.93(16) . . ?
C7 C12 H12 107.1 . . ?
C7 C12 C13 112.13(16) . . ?
C7 C12 C14 113.17(17) . . ?
C13 C12 H12 107.1 . . ?
C14 C12 H12 107.1 . . ?
C14 C12 C13 109.82(17) . . ?
C12 C13 H13A 109.5 . . ?
C12 C13 H13B 109.5 . . ?
C12 C13 H13C 109.5 . . ?
H13A C13 H13B 109.5 . . ?
H13A C13 H13C 109.5 . . ?
H13B C13 H13C 109.5 . . ?
C12 C14 H14A 109.5 . . ?
C12 C14 H14B 109.5 . . ?
C12 C14 H14C 109.5 . . ?
H14A C14 H14B 109.5 . . ?
H14A C14 H14C 109.5 . . ?
H14B C14 H14C 109.5 . . ?
C11 C15 H15 108.1 . . ?
C11 C15 C16 111.61(16) . . ?
C11 C15 C17 111.45(16) . . ?
C16 C15 H15 108.1 . . ?
C16 C15 C17 109.31(17) . . ?
C17 C15 H15 108.1 . . ?
C15 C16 H16A 109.5 . . ?
C15 C16 H16B 109.5 . . ?
C15 C16 H16C 109.5 . . ?
H16A C16 H16B 109.5 . . ?
H16A C16 H16C 109.5 . . ?
H16B C16 H16C 109.5 . . ?
C15 C17 H17A 109.5 . . ?
C15 C17 H17B 109.5 . . ?
C15 C17 H17C 109.5 . . ?
H17A C17 H17B 109.5 . . ?
H17A C17 H17C 109.5 . . ?
H17B C17 H17C 109.5 . . ?
C19 C18 N3 120.01(17) . . ?
C19 C18 C23 121.74(18) . . ?
C23 C18 N3 118.25(16) . . ?
C18 C19 C24 123.17(17) . . ?
C20 C19 C18 117.37(19) . . ?
C20 C19 C24 119.44(18) . . ?
C19 C20 H20 119.1 . . ?
C21 C20 C19 121.9(2) . . ?
C21 C20 H20 119.1 . . ?
C20 C21 H21 120.1 . . ?
C20 C21 C22 119.9(2) . . ?
C22 C21 H21 120.1 . . ?
C21 C22 H22 119.4 . . ?
C21 C22 C23 121.3(2) . . ?
C23 C22 H22 119.4 . . ?
C18 C23 C27 122.20(18) . . ?
C22 C23 C18 117.85(19) . . ?
C22 C23 C27 119.94(19) . . ?
C19 C24 H24 108.3 . . ?
C19 C24 C25 111.34(19) . . ?
C19 C24 C26 111.4(2) . . ?
C25 C24 H24 108.3 . . ?
C26 C24 H24 108.3 . . ?
C26 C24 C25 109.07(19) . . ?
C24 C25 H25A 109.5 . . ?
C24 C25 H25B 109.5 . . ?
C24 C25 H25C 109.5 . . ?
H25A C25 H25B 109.5 . . ?
H25A C25 H25C 109.5 . . ?
H25B C25 H25C 109.5 . . ?
C24 C26 H26A 109.5 . . ?
C24 C26 H26B 109.5 . . ?
C24 C26 H26C 109.5 . . ?
H26A C26 H26B 109.5 . . ?
H26A C26 H26C 109.5 . . ?
H26B C26 H26C 109.5 . . ?
C23 C27 H27 107.6 . . ?
C23 C27 C29 111.7(2) . . ?
C28 C27 C23 112.98(19) . . ?
C28 C27 H27 107.6 . . ?
C28 C27 C29 109.1(2) . . ?
C29 C27 H27 107.6 . . ?
C27 C28 H28A 109.5 . . ?
C27 C28 H28B 109.5 . . ?
C27 C28 H28C 109.5 . . ?
H28A C28 H28B 109.5 . . ?
H28A C28 H28C 109.5 . . ?
H28B C28 H28C 109.5 . . ?
C27 C29 H29A 109.5 . . ?
C27 C29 H29B 109.5 . . ?
C27 C29 H29C 109.5 . . ?
H29A C29 H29B 109.5 . . ?
H29A C29 H29C 109.5 . . ?
H29B C29 H29C 109.5 . . ?
C31 O30 Al1 122.1(8) . . ?
O30 C31 H31A 108.7 . . ?
O30 C31 H31B 108.7 . . ?
O30 C31 C32 114.4(12) . . ?
H31A C31 H31B 107.6 . . ?
C32 C31 H31A 108.7 . . ?
C32 C31 H31B 108.7 . . ?
C31 C32 H32A 108.6 . . ?
C31 C32 H32B 108.6 . . ?
H32A C32 H32B 107.6 . . ?
C33 C32 C31 114.7(14) . . ?
C33 C32 H32A 108.6 . . ?
C33 C32 H32B 108.6 . . ?
C32 C33 H33 117.3 . . ?
C34 C33 C32 125.3(14) . . ?
C34 C33 H33 117.3 . . ?
Al1 C34 H34 121.9 . . ?
C33 C34 Al1 116.2(10) . . ?
C33 C34 H34 121.9 . . ?
C31A O30A Al1 121.5(11) . . ?
O30A C31A H31C 109.2 . . ?
O30A C31A H31D 109.2 . . ?
O30A C31A C32A 111.9(17) . . ?
H31C C31A H31D 107.9 . . ?
C32A C31A H31C 109.2 . . ?
C32A C31A H31D 109.2 . . ?
C31A C32A H32C 108.8 . . ?
C31A C32A H32D 108.8 . . ?
H32C C32A H32D 107.7 . . ?
C33A C32A C31A 113.9(19) . . ?
C33A C32A H32C 108.8 . . ?
C33A C32A H32D 108.8 . . ?
C32A C33A H33A 118.9 . . ?
C34A C33A C32A 122.2(16) . . ?
C34A C33A H33A 118.9 . . ?
Al1 C34A H34A 122.2 . . ?
C33A C34A Al1 115.6(11) . . ?
C33A C34A H34A 122.2 . . ?

loop_
_geom_bond_atom_site_label_1
_geom_bond_atom_site_label_2
_geom_bond_distance
_geom_bond_site_symmetry_2
_geom_bond_publ_flag
Al1 N1 1.9048(15) . ?
Al1 N3 1.8984(15) . ?
Al1 O30 1.669(8) . ?
Al1 C34 1.952(10) . ?
Al1 O30A 1.670(9) . ?
Al1 C34A 1.973(11) . ?
N1 C1 1.337(2) . ?
N1 C6 1.451(2) . ?
N3 C3 1.340(2) . ?
N3 C18 1.452(2) . ?
C1 C2 1.399(3) . ?
C1 C4 1.508(2) . ?
C2 H2 0.9500 . ?
C2 C3 1.394(2) . ?
C3 C5 1.510(3) . ?
C4 H4A 0.9800 . ?
C4 H4B 0.9800 . ?
C4 H4C 0.9800 . ?
C5 H5A 0.9800 . ?
C5 H5B 0.9800 . ?
C5 H5C 0.9800 . ?
C6 C7 1.409(2) . ?
C6 C11 1.408(2) . ?
C7 C8 1.397(3) . ?
C7 C12 1.520(3) . ?
C8 H8 0.9500 . ?
C8 C9 1.381(3) . ?
C9 H9 0.9500 . ?
C9 C10 1.378(3) . ?
C10 H10 0.9500 . ?
C10 C11 1.398(3) . ?
C11 C15 1.518(3) . ?
C12 H12 1.0000 . ?
C12 C13 1.525(3) . ?
C12 C14 1.522(3) . ?
C13 H13A 0.9800 . ?
C13 H13B 0.9800 . ?
C13 H13C 0.9800 . ?
C14 H14A 0.9800 . ?
C14 H14B 0.9800 . ?
C14 H14C 0.9800 . ?
C15 H15 1.0000 . ?
C15 C16 1.529(3) . ?
C15 C17 1.537(3) . ?
C16 H16A 0.9800 . ?
C16 H16B 0.9800 . ?
C16 H16C 0.9800 . ?
C17 H17A 0.9800 . ?
C17 H17B 0.9800 . ?
C17 H17C 0.9800 . ?
C18 C19 1.403(3) . ?
C18 C23 1.406(3) . ?
C19 C20 1.396(3) . ?
C19 C24 1.517(3) . ?
C20 H20 0.9500 . ?
C20 C21 1.374(3) . ?
C21 H21 0.9500 . ?
C21 C22 1.377(3) . ?
C22 H22 0.9500 . ?
C22 C23 1.395(3) . ?
C23 C27 1.516(3) . ?
C24 H24 1.0000 . ?
C24 C25 1.535(3) . ?
C24 C26 1.528(3) . ?
C25 H25A 0.9800 . ?
C25 H25B 0.9800 . ?
C25 H25C 0.9800 . ?
C26 H26A 0.9800 . ?
C26 H26B 0.9800 . ?
C26 H26C 0.9800 . ?
C27 H27 1.0000 . ?
C27 C28 1.516(3) . ?
C27 C29 1.528(4) . ?
C28 H28A 0.9800 . ?
C28 H28B 0.9800 . ?
C28 H28C 0.9800 . ?
C29 H29A 0.9800 . ?
C29 H29B 0.9800 . ?
C29 H29C 0.9800 . ?
O30 C31 1.393(13) . ?
C31 H31A 0.9900 . ?
C31 H31B 0.9900 . ?
C31 C32 1.521(16) . ?
C32 H32A 0.9900 . ?
C32 H32B 0.9900 . ?
C32 C33 1.483(18) . ?
C33 H33 0.9500 . ?
C33 C34 1.319(18) . ?
C34 H34 0.9500 . ?
O30A C31A 1.43(2) . ?
C31A H31C 0.9900 . ?
C31A H31D 0.9900 . ?
C31A C32A 1.54(3) . ?
C32A H32C 0.9900 . ?
C32A H32D 0.9900 . ?
C32A C33A 1.52(2) . ?
C33A H33A 0.9500 . ?
C33A C34A 1.391(19) . ?
C34A H34A 0.9500 . ?

loop_
_exptl_oxdiff_crystal_face_indexfrac_h
_exptl_oxdiff_crystal_face_indexfrac_k
_exptl_oxdiff_crystal_face_indexfrac_l
_exptl_oxdiff_crystal_face_x
_exptl_oxdiff_crystal_face_y
_exptl_oxdiff_crystal_face_z
0.9991 -0.0001 -4.9978 -0.0225 -0.1609 0.0184
-3.9984 -4.9969 -1.9998 -0.2860 0.0864 0.2596
0.9995 -0.9994 0.0000 0.0571 -0.0198 0.0620
-0.9995 0.9994 -0.0000 -0.0571 0.0198 -0.0620
3.9965 -14.9908 -16.9933 -0.0813 -0.4615 0.9040
8.9951 12.9916 -10.9939 0.3930 -0.6227 -0.6439
-0.0005 -0.9995 -4.9979 -0.0850 -0.1275 0.0681
-0.9999 4.9968 -3.9981 -0.1121 -0.1147 -0.2756
1.0000 -2.9980 4.9978 0.1340 0.1280 0.1614
4.9978 1.9988 1.0001 0.3212 -0.1196 -0.0835
2.9988 4.9969 1.0001 0.2097 -0.0867 -0.2633
-1.9990 4.9968 0.9997 -0.0896 0.0462 -0.2940
-0.9991 0.9994 4.9979 0.0252 0.1541 -0.0742
-0.9991 -0.9993 4.9978 0.0197 0.1677 0.0375
